data_4071614
loop_
_publ_author_name
'Ye, Jiansheng'
'Zhang, Xiaoming'
'Chen, Wanzhi'
'Shimada, Shigeru'

_publ_section_title
;
 Dinuclear Palladacyclic Complexes Derived from C&#x2212;N Cleavage of an
 Imidazolium Salt: Synthesis, Structural Characterization, and Their Uses
 for C&#x2212;C Coupling
;
_journal_issue 16
_journal_name_full Organometallics
_journal_page_first 4166
_journal_paper_doi 10.1021/om800272k
_journal_volume 27
_journal_year 2008
_chemical_formula_sum 'C22 H32 F12 N8 P2 Pd2'
_chemical_formula_weight 911.30
_chemical_name_systematic
; 
 ? 
;
_space_group_IT_number 14
_symmetry_cell_setting monoclinic
_symmetry_space_group_name_Hall '-P 2ybc'
_symmetry_space_group_name_H-M 'P 1 21/c 1'
_atom_sites_solution_hydrogens geom
_atom_sites_solution_primary direct
_atom_sites_solution_secondary difmap
_audit_creation_method SHELXL-97
_cell_angle_alpha 90.00
_cell_angle_beta 104.382(2)
_cell_angle_gamma 90.00
_cell_formula_units_Z 2
_cell_length_a 7.7026(12)
_cell_length_b 19.112(2)
_cell_length_c 11.4095(14)
_cell_measurement_temperature 298(2)
_cell_volume 1627.0(4)
_computing_cell_refinement 'Bruker XSCANS'
_computing_data_collection 'Bruker XSCANS'
_computing_data_reduction 'Bruker SHELXTL'
_computing_molecular_graphics 'Bruker SHELXTL'
_computing_publication_material 'Bruker SHELXTL'
_computing_structure_refinement 'SHELXL-97 (Sheldrick, 1997)'
_computing_structure_solution 'SHELXS-97 (Sheldrick, 1990)'
_diffrn_ambient_temperature 298(2)
_diffrn_measured_fraction_theta_full 0.993
_diffrn_measured_fraction_theta_max 0.993
_diffrn_measurement_device_type 'Bruker P4'
_diffrn_measurement_method '\w scans'
_diffrn_radiation_monochromator graphite
_diffrn_radiation_source 'fine-focus sealed tube'
_diffrn_radiation_type MoK\a
_diffrn_radiation_wavelength 0.71073
_diffrn_reflns_av_R_equivalents 0.0218
_diffrn_reflns_av_sigmaI/netI 0.0246
_diffrn_reflns_limit_h_max 9
_diffrn_reflns_limit_h_min -9
_diffrn_reflns_limit_k_max 22
_diffrn_reflns_limit_k_min -22
_diffrn_reflns_limit_l_max 7
_diffrn_reflns_limit_l_min -13
_diffrn_reflns_number 8224
_diffrn_reflns_theta_full 25.01
_diffrn_reflns_theta_max 25.01
_diffrn_reflns_theta_min 2.13
_exptl_absorpt_coefficient_mu 1.302
_exptl_absorpt_correction_T_max 0.8580
_exptl_absorpt_correction_T_min 0.8039
_exptl_absorpt_correction_type multi-scan
_exptl_absorpt_process_details sadabs
_exptl_crystal_colour yellow
_exptl_crystal_density_diffrn 1.860
_exptl_crystal_density_meas 0
_exptl_crystal_density_method 'not measured'
_exptl_crystal_description prism
_exptl_crystal_F_000 900
_exptl_crystal_size_max 0.25
_exptl_crystal_size_mid 0.21
_exptl_crystal_size_min 0.18
_refine_diff_density_max 0.666
_refine_diff_density_min -0.366
_refine_diff_density_rms 0.079
_refine_ls_extinction_method none
_refine_ls_goodness_of_fit_ref 1.051
_refine_ls_hydrogen_treatment constr
_refine_ls_matrix_type full
_refine_ls_number_parameters 248
_refine_ls_number_reflns 2847
_refine_ls_number_restraints 0
_refine_ls_restrained_S_all 1.051
_refine_ls_R_factor_all 0.0462
_refine_ls_R_factor_gt 0.0329
_refine_ls_shift/su_max 0.000
_refine_ls_shift/su_mean 0.000
_refine_ls_structure_factor_coef Fsqd
_refine_ls_weighting_details 'calc w=1/[\s^2^(Fo^2^)+(0.0429P)^2^+2.6488P] where P=(Fo^2^+2Fc^2^)/3'
_refine_ls_weighting_scheme calc
_refine_ls_wR_factor_gt 0.0808
_refine_ls_wR_factor_ref 0.0921
_reflns_number_gt 2301
_reflns_number_total 2847
_reflns_threshold_expression >2sigma(I)
_cod_data_source_file om800272k-file003.cif
_cod_data_source_block 070501a
_cod_original_sg_symbol_H-M P2(1)/c
_cod_database_code 4071614

loop_
_symmetry_equiv_pos_as_xyz
'x, y, z'
'-x, y+1/2, -z+1/2'
'-x, -y, -z'
'x, -y-1/2, z-1/2'

loop_
_atom_site_label
_atom_site_type_symbol
_atom_site_fract_x
_atom_site_fract_y
_atom_site_fract_z
_atom_site_U_iso_or_equiv
_atom_site_adp_type
_atom_site_occupancy
_atom_site_symmetry_multiplicity
_atom_site_calc_flag
_atom_site_refinement_flags
_atom_site_disorder_assembly
_atom_site_disorder_group
Pd1 Pd 0.13124(4) 0.412728(16) 0.46533(3) 0.04007(14) Uani 1 1 d . . .
P1 P 0.6532(2) 0.28601(7) 0.95572(13) 0.0596(4) Uani 1 1 d . . .
F1 F 0.5533(6) 0.3535(2) 0.8973(4) 0.1105(14) Uani 1 1 d . A .
F2 F 0.7454(7) 0.2152(2) 1.0091(4) 0.1239(16) Uani 1 1 d . A .
F3 F 0.470(3) 0.2600(16) 0.970(4) 0.111(11) Uani 0.43(6) 1 d P A 1
F4 F 0.693(5) 0.3102(19) 1.0887(18) 0.110(9) Uani 0.43(6) 1 d P A 1
F5 F 0.837(3) 0.3125(17) 0.939(3) 0.113(7) Uani 0.43(6) 1 d P A 1
F6 F 0.615(6) 0.2618(14) 0.8179(13) 0.113(11) Uani 0.43(6) 1 d P A 1
F3' F 0.501(4) 0.2783(9) 1.031(3) 0.111(7) Uani 0.57(6) 1 d P A 2
F4' F 0.759(3) 0.3307(11) 1.062(3) 0.125(8) Uani 0.57(6) 1 d P A 2
F5' F 0.794(4) 0.2918(11) 0.882(3) 0.109(8) Uani 0.57(6) 1 d P A 2
F6' F 0.531(2) 0.2367(12) 0.858(3) 0.117(10) Uani 0.57(6) 1 d P A 2
N1 N 0.4109(5) 0.55590(19) 0.6976(3) 0.0429(8) Uani 1 1 d . . .
N2 N 0.1244(5) 0.55419(18) 0.5992(3) 0.0394(8) Uani 1 1 d . . .
N3 N 0.3932(5) 0.3890(2) 0.5405(3) 0.0461(9) Uani 1 1 d . . .
N4 N 0.1003(5) 0.3250(2) 0.3526(4) 0.0524(10) Uani 1 1 d . . .
C1 C 0.2552(6) 0.5903(2) 0.6755(4) 0.0422(10) Uani 1 1 d . . .
H1 H 0.2391 0.6336 0.7085 0.051 Uiso 1 1 calc R . .
C2 C 0.2013(5) 0.4933(2) 0.5720(3) 0.0371(9) Uani 1 1 d . . .
C3 C 0.3783(6) 0.4938(2) 0.6331(4) 0.0410(10) Uani 1 1 d . . .
C4 C 0.4873(6) 0.4347(2) 0.6153(4) 0.0432(10) Uani 1 1 d . . .
C5 C 0.6809(6) 0.4246(2) 0.6731(4) 0.0516(11) Uani 1 1 d . . .
H5A H 0.7221 0.3826 0.6424 0.077 Uiso 1 1 calc R . .
H5B H 0.6982 0.4206 0.7591 0.077 Uiso 1 1 calc R . .
H5C H 0.7475 0.4639 0.6553 0.077 Uiso 1 1 calc R . .
C6 C 0.5785(6) 0.5828(2) 0.7777(4) 0.0480(11) Uani 1 1 d . . .
H6A H 0.5689 0.6331 0.7852 0.058 Uiso 1 1 calc R . .
H6B H 0.6770 0.5735 0.7409 0.058 Uiso 1 1 calc R . .
C7 C 0.6208(6) 0.5503(2) 0.9032(4) 0.0477(11) Uani 1 1 d . . .
H7A H 0.5237 0.5601 0.9410 0.057 Uiso 1 1 calc R . .
H7B H 0.6305 0.5000 0.8964 0.057 Uiso 1 1 calc R . .
C8 C 0.7933(7) 0.5788(3) 0.9812(5) 0.0664(15) Uani 1 1 d . . .
H8A H 0.7822 0.6290 0.9898 0.080 Uiso 1 1 calc R . .
H8B H 0.8895 0.5704 0.9419 0.080 Uiso 1 1 calc R . .
C9 C 0.8406(8) 0.5450(4) 1.1066(5) 0.090(2) Uani 1 1 d . . .
H9A H 0.7488 0.5554 1.1475 0.135 Uiso 1 1 calc R . .
H9B H 0.9533 0.5630 1.1527 0.135 Uiso 1 1 calc R . .
H9C H 0.8496 0.4952 1.0984 0.135 Uiso 1 1 calc R . .
C10 C 0.1098(6) 0.2792(3) 0.2941(5) 0.0581(13) Uani 1 1 d . . .
C11 C 0.1239(10) 0.2198(4) 0.2156(6) 0.102(2) Uani 1 1 d . . .
H11A H 0.0956 0.2351 0.1328 0.153 Uiso 1 1 calc R . .
H11B H 0.0415 0.1839 0.2251 0.153 Uiso 1 1 calc R . .
H11C H 0.2439 0.2017 0.2374 0.153 Uiso 1 1 calc R . .

loop_
_atom_site_aniso_label
_atom_site_aniso_U_11
_atom_site_aniso_U_22
_atom_site_aniso_U_33
_atom_site_aniso_U_23
_atom_site_aniso_U_13
_atom_site_aniso_U_12
Pd1 0.0432(2) 0.0382(2) 0.0384(2) -0.00288(14) 0.00933(14) -0.00128(15)
P1 0.0711(9) 0.0464(7) 0.0600(8) -0.0023(6) 0.0141(7) -0.0015(6)
F1 0.138(4) 0.085(3) 0.123(3) 0.032(2) 0.061(3) 0.038(2)
F2 0.151(4) 0.088(3) 0.124(3) 0.025(3) 0.018(3) 0.033(3)
F3 0.106(9) 0.110(15) 0.12(2) 0.017(15) 0.026(11) -0.031(8)
F4 0.14(2) 0.123(16) 0.073(7) -0.018(8) 0.037(9) -0.003(13)
F5 0.104(9) 0.124(14) 0.117(17) -0.005(12) 0.037(10) -0.017(8)
F6 0.14(3) 0.109(12) 0.078(7) -0.011(7) 0.014(8) 0.005(14)
F3' 0.132(15) 0.109(8) 0.110(13) -0.003(8) 0.067(13) -0.003(7)
F4' 0.130(12) 0.116(10) 0.119(16) -0.048(9) 0.009(9) -0.032(7)
F5' 0.109(14) 0.112(9) 0.126(16) 0.001(9) 0.069(13) 0.015(8)
F6' 0.108(9) 0.103(9) 0.128(16) -0.052(9) 0.004(9) -0.006(7)
N1 0.043(2) 0.045(2) 0.0381(19) 0.0005(16) 0.0059(16) -0.0037(16)
N2 0.043(2) 0.0392(19) 0.0347(18) -0.0010(15) 0.0070(15) -0.0016(16)
N3 0.044(2) 0.046(2) 0.046(2) -0.0021(17) 0.0069(17) -0.0006(17)
N4 0.052(2) 0.044(2) 0.059(2) -0.012(2) 0.0092(19) -0.0045(18)
C1 0.049(3) 0.038(2) 0.038(2) -0.0020(18) 0.0076(19) -0.0048(19)
C2 0.043(2) 0.037(2) 0.030(2) 0.0026(17) 0.0070(17) -0.0019(18)
C3 0.045(2) 0.044(2) 0.034(2) 0.0014(18) 0.0096(18) -0.0032(19)
C4 0.044(2) 0.048(2) 0.038(2) 0.0083(19) 0.0114(19) 0.003(2)
C5 0.047(3) 0.059(3) 0.048(3) 0.002(2) 0.011(2) 0.003(2)
C6 0.043(2) 0.050(3) 0.048(3) -0.003(2) 0.006(2) -0.011(2)
C7 0.044(2) 0.053(3) 0.044(3) -0.004(2) 0.006(2) -0.001(2)
C8 0.048(3) 0.090(4) 0.056(3) -0.009(3) 0.003(2) -0.006(3)
C9 0.070(4) 0.130(6) 0.057(4) -0.001(4) -0.010(3) 0.003(4)
C10 0.048(3) 0.054(3) 0.067(3) -0.011(3) 0.003(2) -0.003(2)
C11 0.103(5) 0.080(4) 0.106(5) -0.053(4) -0.008(4) 0.017(4)

loop_
_atom_type_symbol
_atom_type_description
_atom_type_scat_dispersion_real
_atom_type_scat_dispersion_imag
_atom_type_scat_source
C C 0.0033 0.0016 'International Tables Vol C Tables 4.2.6.8 and 6.1.1.4'
H H 0.0000 0.0000 'International Tables Vol C Tables 4.2.6.8 and 6.1.1.4'
N N 0.0061 0.0033 'International Tables Vol C Tables 4.2.6.8 and 6.1.1.4'
F F 0.0171 0.0103 'International Tables Vol C Tables 4.2.6.8 and 6.1.1.4'
Pd Pd -0.9988 1.0072 'International Tables Vol C Tables 4.2.6.8 and 6.1.1.4'
P P 0.1023 0.0942 'International Tables Vol C Tables 4.2.6.8 and 6.1.1.4'

loop_
_geom_angle_atom_site_label_1
_geom_angle_atom_site_label_2
_geom_angle_atom_site_label_3
_geom_angle
_geom_angle_site_symmetry_1
_geom_angle_site_symmetry_3
C2 Pd1 N2 94.21(15) . 3_566
C2 Pd1 N3 79.74(16) . .
N2 Pd1 N3 173.94(14) 3_566 .
C2 Pd1 N4 170.76(16) . .
N2 Pd1 N4 94.30(14) 3_566 .
N3 Pd1 N4 91.73(15) . .
F5' P1 F4 121.6(8) . .
F5' P1 F4' 94.8(7) . .
F4 P1 F4' 28.7(6) . .
F5' P1 F3 150.6(8) . .
F4 P1 F3 87.5(8) . .
F4' P1 F3 114.5(8) . .
F5' P1 F5 28.6(6) . .
F4 P1 F5 93.3(8) . .
F4' P1 F5 66.2(8) . .
F3 P1 F5 179.1(10) . .
F5' P1 F1 92.7(6) . .
F4 P1 F1 97.4(10) . .
F4' P1 F1 89.3(9) . .
F3 P1 F1 86.8(9) . .
F5 P1 F1 92.7(9) . .
F5' P1 F6' 92.0(6) . .
F4 P1 F6' 144.1(8) . .
F4' P1 F6' 172.8(7) . .
F3 P1 F6' 58.8(8) . .
F5 P1 F6' 120.6(7) . .
F1 P1 F6' 92.7(8) . .
F5' P1 F2 87.8(6) . .
F4 P1 F2 85.2(10) . .
F4' P1 F2 94.1(9) . .
F3 P1 F2 91.1(9) . .
F5 P1 F2 89.4(10) . .
F1 P1 F2 176.5(3) . .
F6' P1 F2 83.8(8) . .
F5' P1 F6 57.4(8) . .
F4 P1 F6 179.0(9) . .
F4' P1 F6 150.3(8) . .
F3 P1 F6 93.5(8) . .
F5 P1 F6 85.7(8) . .
F1 P1 F6 82.4(6) . .
F6' P1 F6 36.9(6) . .
F2 P1 F6 95.0(6) . .
F5' P1 F3' 178.4(6) . .
F4 P1 F3' 59.8(8) . .
F4' P1 F3' 86.7(7) . .
F3 P1 F3' 27.8(8) . .
F5 P1 F3' 152.9(8) . .
F1 P1 F3' 87.6(7) . .
F6' P1 F3' 86.5(6) . .
F2 P1 F3' 91.8(7) . .
F6 P1 F3' 121.1(9) . .
C1 N1 C3 106.6(3) . .
C1 N1 C6 123.5(4) . .
C3 N1 C6 129.9(4) . .
C1 N2 C2 106.6(4) . .
C1 N2 Pd1 125.3(3) . 3_566
C2 N2 Pd1 128.1(3) . 3_566
C4 N3 Pd1 117.1(3) . .
C10 N4 Pd1 169.8(4) . .
N1 C1 N2 111.2(4) . .
C3 C2 N2 108.0(4) . .
C3 C2 Pd1 114.1(3) . .
N2 C2 Pd1 137.7(3) . .
C2 C3 N1 107.6(4) . .
C2 C3 C4 117.5(4) . .
N1 C3 C4 134.9(4) . .
N3 C4 C3 111.4(4) . .
N3 C4 C5 122.3(4) . .
C3 C4 C5 126.3(4) . .
N1 C6 C7 113.0(4) . .
C8 C7 C6 111.1(4) . .
C7 C8 C9 111.7(5) . .
N4 C10 C11 178.8(6) . .

loop_
_geom_bond_atom_site_label_1
_geom_bond_atom_site_label_2
_geom_bond_distance
_geom_bond_site_symmetry_2
Pd1 C2 1.954(4) .
Pd1 N2 2.025(3) 3_566
Pd1 N3 2.038(4) .
Pd1 N4 2.091(4) .
P1 F5' 1.537(14) .
P1 F4 1.54(2) .
P1 F4' 1.544(16) .
P1 F3 1.54(2) .
P1 F5 1.56(2) .
P1 F1 1.563(4) .
P1 F6' 1.578(9) .
P1 F2 1.579(4) .
P1 F6 1.594(13) .
P1 F3' 1.625(14) .
N1 C1 1.336(6) .
N1 C3 1.386(5) .
N1 C6 1.477(5) .
N2 C1 1.347(5) .
N2 C2 1.375(5) .
N2 Pd1 2.025(3) 3_566
N3 C4 1.308(6) .
N4 C10 1.115(6) .
C2 C3 1.369(6) .
C3 C4 1.450(6) .
C4 C5 1.486(6) .
C6 C7 1.519(6) .
C7 C8 1.506(6) .
C8 C9 1.530(8) .
C10 C11 1.465(7) .

loop_
_geom_torsion_atom_site_label_1
_geom_torsion_atom_site_label_2
_geom_torsion_atom_site_label_3
_geom_torsion_atom_site_label_4
_geom_torsion
_geom_torsion_site_symmetry_1
C2 Pd1 N3 C4 -2.9(3) .
N2 Pd1 N3 C4 -0.5(15) 3_566
N4 Pd1 N3 C4 173.5(3) .
C2 Pd1 N4 C10 -4(3) .
N2 Pd1 N4 C10 153(2) 3_566
N3 Pd1 N4 C10 -26(2) .
C3 N1 C1 N2 -0.7(5) .
C6 N1 C1 N2 179.8(4) .
C2 N2 C1 N1 0.4(5) .
Pd1 N2 C1 N1 -177.5(3) 3_566
C1 N2 C2 C3 0.1(5) .
Pd1 N2 C2 C3 177.9(3) 3_566
C1 N2 C2 Pd1 -174.8(3) .
Pd1 N2 C2 Pd1 2.9(6) 3_566
N2 Pd1 C2 C3 -177.1(3) 3_566
N3 Pd1 C2 C3 2.7(3) .
N4 Pd1 C2 C3 -20.2(11) .
N2 Pd1 C2 N2 -2.3(5) 3_566
N3 Pd1 C2 N2 177.4(5) .
N4 Pd1 C2 N2 154.6(8) .
N2 C2 C3 N1 -0.5(5) .
Pd1 C2 C3 N1 175.7(3) .
N2 C2 C3 C4 -178.6(3) .
Pd1 C2 C3 C4 -2.3(5) .
C1 N1 C3 C2 0.8(5) .
C6 N1 C3 C2 -179.8(4) .
C1 N1 C3 C4 178.3(5) .
C6 N1 C3 C4 -2.2(8) .
Pd1 N3 C4 C3 2.4(5) .
Pd1 N3 C4 C5 -178.1(3) .
C2 C3 C4 N3 -0.1(6) .
N1 C3 C4 N3 -177.5(4) .
C2 C3 C4 C5 -179.5(4) .
N1 C3 C4 C5 3.1(8) .
C1 N1 C6 C7 100.2(5) .
C3 N1 C6 C7 -79.2(5) .
N1 C6 C7 C8 179.5(4) .
C6 C7 C8 C9 -178.3(5) .
Pd1 N4 C10 C11 -57(30) .
